data_7032305
loop_
_publ_author_name
'Gallien, Anna K. E.'
'Schaniel, Dominik'
'Woike, Theo'
'Kl\"ufers, Peter'

_publ_section_title
;
 NO-binding in {Ru(NO)2}(8)-type [Ru(NO)2(PR3)2X]BF4 compounds.
;
_journal_issue 35
_journal_name_full 'Dalton transactions (Cambridge, England : 2003)'
_journal_page_first 13278
_journal_page_last 13292
_journal_paper_doi 10.1039/c4dt01506a
_journal_volume 43
_journal_year 2014
_chemical_formula_moiety 'C36 H30 Cl N2 O2 P2 Ru, B F4'
_chemical_formula_sum 'C36 H30 B Cl F4 N2 O2 P2 Ru'
_chemical_formula_weight 807.89
_chemical_name_common '[RuCl(NO)2(PPh3)2]BF4'
_space_group_IT_number 14
_symmetry_cell_setting monoclinic
_symmetry_Int_Tables_number 14
_symmetry_space_group_name_Hall '-P 2ybc'
_symmetry_space_group_name_H-M 'P 1 21/c 1'
_atom_sites_solution_hydrogens geom
_atom_sites_solution_primary direct
_atom_sites_solution_secondary difmap
_audit_block_code Ru_Cl_(NO)2_(PPh3)2_BF4_pn320_gallien
_audit_creation_date 07-Sep-2012
_audit_creation_method 'form98_non/compatible with shelxl97-2'
_audit_update_record
;
10-July-2012
;
_cell_angle_alpha 90.00
_cell_angle_beta 117.6270(10)
_cell_angle_gamma 90.00
_cell_formula_units_Z 4
_cell_length_a 19.2204(3)
_cell_length_b 9.9060(2)
_cell_length_c 20.6933(4)
_cell_measurement_reflns_used 12357
_cell_measurement_temperature 173(2)
_cell_measurement_theta_max 27.485
_cell_measurement_theta_min 3.134
_cell_volume 3490.74(12)
_computing_cell_refinement 'HKL Scalepack (Otwinowski & Minor 1997)'
_computing_data_collection 'Collect (Bruker AXS BV, 1997-2004)'
_computing_data_reduction 'HKL Denzo and Scalepack (Otwinowski & Minor 1997)'
_computing_structure_refinement 'SHELXL-97 (G. M. Sheldrick. University of G\"ottingen, 97-2 version)'
_computing_structure_solution 'SHELXS-97 (Sheldrick, 1990)'
_diffrn_ambient_temperature 173(2)
_diffrn_detector_area_resol_mean 9
_diffrn_measured_fraction_theta_full 0.989
_diffrn_measured_fraction_theta_max 0.989
_diffrn_measurement_device '95mm CCD camera on \k-goniostat'
_diffrn_measurement_device_type KappaCCD
_diffrn_measurement_method 'CCD; rotation images; thick slices'
_diffrn_orient_matrix_type 'by Bruker AXS Collect from scalepack cell'
_diffrn_orient_matrix_UB_11 0.0530709
_diffrn_orient_matrix_UB_12 -0.0431993
_diffrn_orient_matrix_UB_13 0.0223296
_diffrn_orient_matrix_UB_21 0.0117466
_diffrn_orient_matrix_UB_22 0.0403385
_diffrn_orient_matrix_UB_23 0.0482908
_diffrn_orient_matrix_UB_31 -0.0222244
_diffrn_orient_matrix_UB_32 -0.0818371
_diffrn_orient_matrix_UB_33 0.0120160
_diffrn_radiation_collimation 0.20
_diffrn_radiation_monochromator 'MONTEL, graded multilayered X-ray optics'
_diffrn_radiation_source 'rotating anode'
_diffrn_radiation_type MoK\a
_diffrn_radiation_wavelength 0.71073
_diffrn_reflns_av_R_equivalents 0.0357
_diffrn_reflns_av_sigmaI/netI 0.0422
_diffrn_reflns_limit_h_max 22
_diffrn_reflns_limit_h_min -24
_diffrn_reflns_limit_k_max 12
_diffrn_reflns_limit_k_min -12
_diffrn_reflns_limit_l_max 23
_diffrn_reflns_limit_l_min -26
_diffrn_reflns_number 22356
_diffrn_reflns_theta_full 27.51
_diffrn_reflns_theta_max 27.51
_diffrn_reflns_theta_min 3.15
_diffrn_source_current 55.00
_diffrn_source_power 3.025
_diffrn_source_type 'FR 591 generator'
_diffrn_source_voltage 55.00
_exptl_absorpt_coefficient_mu 0.675
_exptl_absorpt_correction_type none
_exptl_crystal_colour orange
_exptl_crystal_density_diffrn 1.537
_exptl_crystal_density_method 'not measured'
_exptl_crystal_description block
_exptl_crystal_F_000 1632
_exptl_crystal_size_max 0.07
_exptl_crystal_size_mid 0.06
_exptl_crystal_size_min 0.04
_refine_diff_density_max 0.828
_refine_diff_density_min -0.527
_refine_diff_density_rms 0.073
_refine_ls_extinction_method none
_refine_ls_goodness_of_fit_ref 1.045
_refine_ls_hydrogen_treatment constr
_refine_ls_matrix_type full
_refine_ls_number_parameters 442
_refine_ls_number_reflns 7924
_refine_ls_number_restraints 0
_refine_ls_restrained_S_all 1.045
_refine_ls_R_factor_all 0.0552
_refine_ls_R_factor_gt 0.0347
_refine_ls_shift/su_max 0.001
_refine_ls_shift/su_mean 0.000
_refine_ls_structure_factor_coef Fsqd
_refine_ls_weighting_details 'calc w=1/[\s^2^(Fo^2^)+(0.0290P)^2^+2.4182P] where P=(Fo^2^+2Fc^2^)/3'
_refine_ls_weighting_scheme calc
_refine_ls_wR_factor_gt 0.0726
_refine_ls_wR_factor_ref 0.0809
_reflns_number_gt 6007
_reflns_number_total 7924
_reflns_threshold_expression >2sigma(I)
_cod_duplicate_entry 7031650
_cod_data_source_file c4dt01506a2.cif
_cod_data_source_block pn320
_cod_original_cell_volume 3490.73(11)
_cod_original_sg_symbol_H-M 'P 21/c'
_cod_database_code 7032305
_kl_diffrn_measurement_scan_angle phi/omega-scan
_kl_diffrn_measurement_scan_step_degree 1.80
_kl_diffrn_measurement_scan_time_per_degree 60
_kl_diffrn_measurement_detector_distance 30

loop_
_symmetry_equiv_pos_as_xyz
'x, y, z'
'-x, y+1/2, -z+1/2'
'-x, -y, -z'
'x, -y-1/2, z-1/2'

loop_
_atom_site_label
_atom_site_type_symbol
_atom_site_fract_x
_atom_site_fract_y
_atom_site_fract_z
_atom_site_U_iso_or_equiv
_atom_site_adp_type
_atom_site_occupancy
_atom_site_symmetry_multiplicity
_atom_site_calc_flag
_atom_site_refinement_flags
Ru1 Ru 0.243593(10) 0.75104(2) 0.253073(10) 0.02234(6) Uani 1 1 d .
Cl1 Cl 0.15707(4) 0.82393(8) 0.29727(3) 0.03859(17) Uani 1 1 d .
P1 P 0.12626(3) 0.65604(6) 0.15163(3) 0.02151(13) Uani 1 1 d .
P2 P 0.35047(3) 0.85746(6) 0.36014(3) 0.02408(14) Uani 1 1 d .
F1 F 0.27331(13) 0.25397(19) 0.17023(13) 0.0697(6) Uani 1 1 d .
F2 F 0.34586(10) 0.06609(19) 0.19707(10) 0.0611(5) Uani 1 1 d .
F3 F 0.27933(11) 0.1354(2) 0.08059(9) 0.0636(5) Uani 1 1 d .
F4 F 0.21477(10) 0.0500(2) 0.13973(10) 0.0603(5) Uani 1 1 d .
O1 O 0.32110(12) 0.7891(2) 0.16297(11) 0.0466(5) Uani 1 1 d .
O2 O 0.32320(12) 0.5023(2) 0.29181(11) 0.0458(5) Uani 1 1 d .
N1 N 0.29083(12) 0.7747(2) 0.19939(11) 0.0303(5) Uani 1 1 d .
N2 N 0.27920(12) 0.5803(2) 0.29391(11) 0.0322(5) Uani 1 1 d .
B1 B 0.27819(18) 0.1267(3) 0.14620(17) 0.0362(7) Uani 1 1 d .
C1 C 0.04004(13) 0.7616(2) 0.11341(12) 0.0239(5) Uani 1 1 d .
C2 C -0.03455(15) 0.7057(3) 0.08212(16) 0.0384(7) Uani 1 1 d .
H2 H -0.0407 0.6111 0.0850 0.046 Uiso 1 1 calc R
C3 C -0.10019(15) 0.7870(3) 0.04658(17) 0.0440(7) Uani 1 1 d .
H3 H -0.1511 0.7480 0.0249 0.053 Uiso 1 1 calc R
C4 C -0.09179(16) 0.9235(3) 0.04261(15) 0.0418(7) Uani 1 1 d .
H4 H -0.1368 0.9790 0.0182 0.050 Uiso 1 1 calc R
C5 C -0.01816(16) 0.9800(3) 0.07404(16) 0.0426(7) Uani 1 1 d .
H5 H -0.0126 1.0749 0.0715 0.051 Uiso 1 1 calc R
C6 C 0.04834(15) 0.8999(3) 0.10956(14) 0.0338(6) Uani 1 1 d .
H6 H 0.0991 0.9396 0.1310 0.041 Uiso 1 1 calc R
C7 C 0.09894(12) 0.4991(2) 0.17962(12) 0.0234(5) Uani 1 1 d .
C8 C 0.10883(14) 0.3748(2) 0.15444(14) 0.0305(6) Uani 1 1 d .
H8 H 0.1267 0.3701 0.1187 0.037 Uiso 1 1 calc R
C9 C 0.09267(15) 0.2576(3) 0.18115(16) 0.0396(7) Uani 1 1 d .
H9 H 0.1008 0.1725 0.1645 0.048 Uiso 1 1 calc R
C10 C 0.06492(16) 0.2630(3) 0.23156(17) 0.0440(7) Uani 1 1 d .
H10 H 0.0536 0.1820 0.2494 0.053 Uiso 1 1 calc R
C11 C 0.05365(16) 0.3859(3) 0.25595(16) 0.0439(7) Uani 1 1 d .
H11 H 0.0335 0.3896 0.2900 0.053 Uiso 1 1 calc R
C12 C 0.07147(15) 0.5047(3) 0.23131(14) 0.0348(6) Uani 1 1 d .
H12 H 0.0650 0.5893 0.2495 0.042 Uiso 1 1 calc R
C13 C 0.14657(13) 0.6152(2) 0.07689(12) 0.0231(5) Uani 1 1 d .
C14 C 0.21196(14) 0.5357(3) 0.09109(13) 0.0274(5) Uani 1 1 d .
H14 H 0.2440 0.5028 0.1390 0.033 Uiso 1 1 calc R
C15 C 0.23032(14) 0.5048(3) 0.03585(13) 0.0308(6) Uani 1 1 d .
H15 H 0.2742 0.4488 0.0456 0.037 Uiso 1 1 calc R
C16 C 0.18504(15) 0.5551(3) -0.03374(14) 0.0327(6) Uani 1 1 d .
H16 H 0.1982 0.5347 -0.0716 0.039 Uiso 1 1 calc R
C17 C 0.12089(15) 0.6347(3) -0.04791(13) 0.0332(6) Uani 1 1 d .
H17 H 0.0900 0.6694 -0.0956 0.040 Uiso 1 1 calc R
C18 C 0.10107(14) 0.6646(3) 0.00668(13) 0.0285(5) Uani 1 1 d .
H18 H 0.0564 0.7188 -0.0037 0.034 Uiso 1 1 calc R
C19 C 0.32782(13) 1.0217(2) 0.38398(12) 0.0241(5) Uani 1 1 d .
C20 C 0.28164(14) 1.1107(3) 0.32922(14) 0.0329(6) Uani 1 1 d .
H20 H 0.2606 1.0843 0.2796 0.040 Uiso 1 1 calc R
C21 C 0.26616(17) 1.2381(3) 0.34687(16) 0.0408(7) Uani 1 1 d .
H21 H 0.2348 1.2995 0.3093 0.049 Uiso 1 1 calc R
C22 C 0.29639(16) 1.2759(3) 0.41928(17) 0.0405(7) Uani 1 1 d .
H22 H 0.2853 1.3632 0.4312 0.049 Uiso 1 1 calc R
C23 C 0.34216(15) 1.1884(3) 0.47391(15) 0.0350(6) Uani 1 1 d .
H23 H 0.3628 1.2153 0.5235 0.042 Uiso 1 1 calc R
C24 C 0.35834(14) 1.0607(3) 0.45688(13) 0.0295(5) Uani 1 1 d .
H24 H 0.3901 1.0001 0.4947 0.035 Uiso 1 1 calc R
C25 C 0.38070(14) 0.7519(2) 0.44084(13) 0.0278(5) Uani 1 1 d .
C26 C 0.45907(16) 0.7250(3) 0.48689(16) 0.0427(7) Uani 1 1 d .
H26 H 0.4984 0.7597 0.4758 0.051 Uiso 1 1 calc R
C27 C 0.48043(19) 0.6476(3) 0.54915(17) 0.0555(9) Uani 1 1 d .
H27 H 0.5343 0.6293 0.5806 0.067 Uiso 1 1 calc R
C28 C 0.4231(2) 0.5973(3) 0.56524(17) 0.0522(8) Uani 1 1 d .
H28 H 0.4377 0.5449 0.6081 0.063 Uiso 1 1 calc R
C29 C 0.34511(19) 0.6226(3) 0.51957(15) 0.0445(7) Uani 1 1 d .
H29 H 0.3060 0.5871 0.5307 0.053 Uiso 1 1 calc R
C30 C 0.32359(16) 0.6996(3) 0.45753(14) 0.0359(6) Uani 1 1 d .
H30 H 0.2696 0.7170 0.4261 0.043 Uiso 1 1 calc R
C31 C 0.43703(13) 0.8798(3) 0.34733(13) 0.0285(5) Uani 1 1 d .
C32 C 0.47119(14) 1.0053(3) 0.35375(14) 0.0340(6) Uani 1 1 d .
H32 H 0.4509 1.0818 0.3671 0.041 Uiso 1 1 calc R
C33 C 0.53551(16) 1.0185(4) 0.34044(15) 0.0460(8) Uani 1 1 d .
H33 H 0.5597 1.1042 0.3456 0.055 Uiso 1 1 calc R
C34 C 0.56418(16) 0.9089(4) 0.32003(15) 0.0512(9) Uani 1 1 d .
H34 H 0.6077 0.9193 0.3104 0.061 Uiso 1 1 calc R
C35 C 0.53029(16) 0.7836(4) 0.31333(16) 0.0496(8) Uani 1 1 d .
H35 H 0.5506 0.7077 0.2995 0.059 Uiso 1 1 calc R
C36 C 0.46677(15) 0.7687(3) 0.32684(15) 0.0395(7) Uani 1 1 d .
H36 H 0.4433 0.6824 0.3222 0.047 Uiso 1 1 calc R

loop_
_atom_site_aniso_label
_atom_site_aniso_U_11
_atom_site_aniso_U_22
_atom_site_aniso_U_33
_atom_site_aniso_U_23
_atom_site_aniso_U_13
_atom_site_aniso_U_12
Ru1 0.01982(10) 0.02683(11) 0.02022(10) -0.00332(8) 0.00914(7) -0.00248(7)
Cl1 0.0273(3) 0.0595(5) 0.0330(3) -0.0179(3) 0.0174(3) -0.0049(3)
P1 0.0198(3) 0.0239(3) 0.0208(3) -0.0028(2) 0.0094(2) -0.0007(2)
P2 0.0205(3) 0.0293(3) 0.0218(3) -0.0034(3) 0.0093(2) -0.0029(2)
F1 0.0876(15) 0.0422(11) 0.1001(17) 0.0005(11) 0.0611(14) 0.0079(10)
F2 0.0400(10) 0.0542(11) 0.0634(12) 0.0202(10) 0.0022(9) 0.0010(8)
F3 0.0550(11) 0.0998(16) 0.0411(10) 0.0034(10) 0.0267(9) 0.0002(10)
F4 0.0407(10) 0.0732(13) 0.0655(12) 0.0030(10) 0.0234(9) -0.0137(9)
O1 0.0538(13) 0.0560(13) 0.0468(12) -0.0066(10) 0.0376(11) -0.0143(10)
O2 0.0437(12) 0.0387(11) 0.0500(12) 0.0037(10) 0.0174(10) 0.0043(9)
N1 0.0298(11) 0.0344(12) 0.0275(11) -0.0068(9) 0.0140(9) -0.0096(9)
N2 0.0320(12) 0.0321(12) 0.0258(11) 0.0017(9) 0.0077(9) -0.0062(10)
B1 0.0322(16) 0.0385(18) 0.0367(17) 0.0072(14) 0.0148(14) 0.0032(13)
C1 0.0220(11) 0.0279(13) 0.0214(11) -0.0035(10) 0.0097(9) 0.0015(9)
C2 0.0276(14) 0.0272(13) 0.0533(18) -0.0055(13) 0.0128(13) -0.0012(10)
C3 0.0222(13) 0.0430(17) 0.0536(18) -0.0073(14) 0.0064(13) 0.0008(11)
C4 0.0333(15) 0.0407(16) 0.0385(15) -0.0006(13) 0.0056(12) 0.0120(12)
C5 0.0422(16) 0.0275(14) 0.0468(17) 0.0056(13) 0.0110(14) 0.0042(12)
C6 0.0314(14) 0.0292(14) 0.0354(14) -0.0003(12) 0.0108(12) -0.0031(11)
C7 0.0176(11) 0.0273(13) 0.0222(11) -0.0016(10) 0.0065(9) -0.0027(9)
C8 0.0264(13) 0.0291(13) 0.0342(14) -0.0026(11) 0.0126(11) -0.0031(10)
C9 0.0312(14) 0.0284(14) 0.0525(17) 0.0003(13) 0.0137(13) -0.0031(11)
C10 0.0340(15) 0.0421(17) 0.0512(18) 0.0162(15) 0.0156(13) -0.0067(12)
C11 0.0370(15) 0.059(2) 0.0404(16) 0.0052(15) 0.0217(13) -0.0106(14)
C12 0.0353(14) 0.0396(15) 0.0358(14) -0.0020(12) 0.0220(12) -0.0036(12)
C13 0.0236(12) 0.0226(12) 0.0247(12) -0.0029(10) 0.0126(10) -0.0023(9)
C14 0.0274(12) 0.0331(14) 0.0222(12) 0.0000(11) 0.0119(10) 0.0022(10)
C15 0.0288(13) 0.0383(15) 0.0297(13) -0.0022(11) 0.0175(11) 0.0031(11)
C16 0.0357(14) 0.0408(15) 0.0271(13) -0.0031(12) 0.0192(11) -0.0030(12)
C17 0.0381(15) 0.0385(15) 0.0220(12) 0.0039(11) 0.0130(11) -0.0005(11)
C18 0.0288(13) 0.0281(13) 0.0267(13) 0.0016(11) 0.0114(10) 0.0037(10)
C19 0.0203(11) 0.0305(13) 0.0230(12) -0.0028(10) 0.0113(10) -0.0044(9)
C20 0.0317(14) 0.0366(15) 0.0260(13) -0.0005(11) 0.0096(11) -0.0048(11)
C21 0.0392(15) 0.0293(15) 0.0450(17) 0.0042(13) 0.0119(13) -0.0027(12)
C22 0.0367(15) 0.0312(15) 0.0541(18) -0.0113(13) 0.0215(14) -0.0044(11)
C23 0.0371(15) 0.0385(15) 0.0336(14) -0.0110(13) 0.0201(12) -0.0117(12)
C24 0.0294(13) 0.0339(14) 0.0273(13) -0.0012(11) 0.0149(11) -0.0046(10)
C25 0.0305(13) 0.0281(13) 0.0229(12) -0.0042(11) 0.0109(10) -0.0012(10)
C26 0.0326(15) 0.0500(18) 0.0386(16) 0.0050(14) 0.0108(12) -0.0014(12)
C27 0.0499(19) 0.056(2) 0.0438(18) 0.0150(16) 0.0076(15) 0.0075(16)
C28 0.077(2) 0.0387(17) 0.0375(17) 0.0094(14) 0.0240(17) 0.0057(16)
C29 0.060(2) 0.0440(17) 0.0371(16) 0.0012(14) 0.0295(15) -0.0075(14)
C30 0.0370(15) 0.0425(16) 0.0307(14) -0.0020(12) 0.0176(12) -0.0036(12)
C31 0.0196(12) 0.0407(15) 0.0227(12) -0.0012(11) 0.0076(10) -0.0002(10)
C32 0.0259(13) 0.0437(16) 0.0298(13) 0.0049(12) 0.0107(11) -0.0019(11)
C33 0.0297(15) 0.067(2) 0.0401(16) 0.0128(15) 0.0156(13) -0.0077(14)
C34 0.0254(14) 0.097(3) 0.0334(15) 0.0042(17) 0.0154(12) -0.0024(16)
C35 0.0255(14) 0.081(2) 0.0393(16) -0.0159(16) 0.0129(12) 0.0045(14)
C36 0.0260(13) 0.0521(18) 0.0388(15) -0.0115(13) 0.0137(12) -0.0026(12)

loop_
_atom_type_symbol
_atom_type_description
_atom_type_scat_dispersion_real
_atom_type_scat_dispersion_imag
_atom_type_scat_source
C C 0.0033 0.0016 'International Tables Vol C Tables 4.2.6.8 and 6.1.1.4'
H H 0.0000 0.0000 'International Tables Vol C Tables 4.2.6.8 and 6.1.1.4'
B B 0.0013 0.0007 'International Tables Vol C Tables 4.2.6.8 and 6.1.1.4'
Cl Cl 0.1484 0.1585 'International Tables Vol C Tables 4.2.6.8 and 6.1.1.4'
F F 0.0171 0.0103 'International Tables Vol C Tables 4.2.6.8 and 6.1.1.4'
N N 0.0061 0.0033 'International Tables Vol C Tables 4.2.6.8 and 6.1.1.4'
O O 0.0106 0.0060 'International Tables Vol C Tables 4.2.6.8 and 6.1.1.4'
P P 0.1023 0.0942 'International Tables Vol C Tables 4.2.6.8 and 6.1.1.4'
Ru Ru -1.2594 0.8363 'International Tables Vol C Tables 4.2.6.8 and 6.1.1.4'

loop_
_geom_angle_atom_site_label_1
_geom_angle_atom_site_label_2
_geom_angle_atom_site_label_3
_geom_angle
N1 Ru1 N2 102.67(10)
N1 Ru1 Cl1 151.17(7)
N2 Ru1 Cl1 106.14(7)
N1 Ru1 P1 92.87(7)
N2 Ru1 P1 92.21(6)
Cl1 Ru1 P1 85.13(2)
N1 Ru1 P2 92.99(7)
N2 Ru1 P2 90.15(6)
Cl1 Ru1 P2 87.93(2)
P1 Ru1 P2 173.05(2)
C1 P1 C13 105.89(11)
C1 P1 C7 107.04(11)
C13 P1 C7 106.85(11)
C1 P1 Ru1 116.56(8)
C13 P1 Ru1 109.96(7)
C7 P1 Ru1 110.04(7)
C19 P2 C31 106.42(11)
C19 P2 C25 106.30(11)
C31 P2 C25 106.23(11)
C19 P2 Ru1 115.19(8)
C31 P2 Ru1 111.14(8)
C25 P2 Ru1 111.02(8)
O1 N1 Ru1 178.9(2)
O2 N2 Ru1 134.78(19)
F3 B1 F1 109.6(3)
F3 B1 F2 110.0(2)
F1 B1 F2 108.8(3)
F3 B1 F4 110.8(3)
F1 B1 F4 109.4(3)
F2 B1 F4 108.2(2)
C6 C1 C2 119.3(2)
C6 C1 P1 119.46(18)
C2 C1 P1 120.97(19)
C1 C2 C3 120.4(3)
C1 C2 H2 119.8
C3 C2 H2 119.8
C4 C3 C2 120.1(3)
C4 C3 H3 119.9
C2 C3 H3 119.9
C3 C4 C5 119.9(3)
C3 C4 H4 120.0
C5 C4 H4 120.0
C4 C5 C6 120.7(3)
C4 C5 H5 119.7
C6 C5 H5 119.7
C1 C6 C5 119.5(2)
C1 C6 H6 120.2
C5 C6 H6 120.2
C8 C7 C12 119.4(2)
C8 C7 P1 122.00(19)
C12 C7 P1 118.53(19)
C9 C8 C7 120.1(3)
C9 C8 H8 119.9
C7 C8 H8 119.9
C10 C9 C8 120.6(3)
C10 C9 H9 119.7
C8 C9 H9 119.7
C11 C10 C9 119.7(3)
C11 C10 H10 120.1
C9 C10 H10 120.1
C10 C11 C12 120.6(3)
C10 C11 H11 119.7
C12 C11 H11 119.7
C11 C12 C7 119.6(3)
C11 C12 H12 120.2
C7 C12 H12 120.2
C18 C13 C14 119.2(2)
C18 C13 P1 122.28(18)
C14 C13 P1 118.52(18)
C15 C14 C13 120.2(2)
C15 C14 H14 119.9
C13 C14 H14 119.9
C14 C15 C16 120.2(2)
C14 C15 H15 119.9
C16 C15 H15 119.9
C17 C16 C15 119.8(2)
C17 C16 H16 120.1
C15 C16 H16 120.1
C16 C17 C18 120.6(2)
C16 C17 H17 119.7
C18 C17 H17 119.7
C17 C18 C13 120.0(2)
C17 C18 H18 120.0
C13 C18 H18 120.0
C20 C19 C24 119.8(2)
C20 C19 P2 119.56(18)
C24 C19 P2 120.66(19)
C21 C20 C19 120.0(2)
C21 C20 H20 120.0
C19 C20 H20 120.0
C20 C21 C22 119.9(3)
C20 C21 H21 120.0
C22 C21 H21 120.0
C23 C22 C21 120.6(3)
C23 C22 H22 119.7
C21 C22 H22 119.7
C22 C23 C24 120.0(3)
C22 C23 H23 120.0
C24 C23 H23 120.0
C23 C24 C19 119.8(2)
C23 C24 H24 120.1
C19 C24 H24 120.1
C26 C25 C30 119.2(2)
C26 C25 P2 121.6(2)
C30 C25 P2 119.15(19)
C25 C26 C27 120.3(3)
C25 C26 H26 119.8
C27 C26 H26 119.8
C28 C27 C26 119.8(3)
C28 C27 H27 120.1
C26 C27 H27 120.1
C29 C28 C27 120.3(3)
C29 C28 H28 119.8
C27 C28 H28 119.8
C28 C29 C30 120.1(3)
C28 C29 H29 120.0
C30 C29 H29 120.0
C29 C30 C25 120.3(3)
C29 C30 H30 119.9
C25 C30 H30 119.9
C32 C31 C36 119.7(2)
C32 C31 P2 121.5(2)
C36 C31 P2 118.7(2)
C31 C32 C33 119.4(3)
C31 C32 H32 120.3
C33 C32 H32 120.3
C34 C33 C32 120.5(3)
C34 C33 H33 119.7
C32 C33 H33 119.7
C33 C34 C35 120.4(3)
C33 C34 H34 119.8
C35 C34 H34 119.8
C34 C35 C36 119.8(3)
C34 C35 H35 120.1
C36 C35 H35 120.1
C35 C36 C31 120.2(3)
C35 C36 H36 119.9
C31 C36 H36 119.9

loop_
_geom_bond_atom_site_label_1
_geom_bond_atom_site_label_2
_geom_bond_distance
Ru1 N1 1.746(2)
Ru1 N2 1.872(2)
Ru1 Cl1 2.3523(6)
Ru1 P1 2.4470(6)
Ru1 P2 2.4534(6)
P1 C1 1.803(2)
P1 C13 1.808(2)
P1 C7 1.819(2)
P2 C19 1.810(2)
P2 C31 1.816(2)
P2 C25 1.822(3)
F1 B1 1.374(4)
F2 B1 1.375(3)
F3 B1 1.371(4)
F4 B1 1.389(4)
O1 N1 1.155(3)
O2 N2 1.162(3)
C1 C6 1.385(3)
C1 C2 1.386(3)
C2 C3 1.386(4)
C2 H2 0.9500
C3 C4 1.368(4)
C3 H3 0.9500
C4 C5 1.373(4)
C4 H4 0.9500
C5 C6 1.390(4)
C5 H5 0.9500
C6 H6 0.9500
C7 C8 1.384(3)
C7 C12 1.396(3)
C8 C9 1.382(4)
C8 H8 0.9500
C9 C10 1.375(4)
C9 H9 0.9500
C10 C11 1.373(4)
C10 H10 0.9500
C11 C12 1.387(4)
C11 H11 0.9500
C12 H12 0.9500
C13 C18 1.392(3)
C13 C14 1.394(3)
C14 C15 1.378(3)
C14 H14 0.9500
C15 C16 1.385(3)
C15 H15 0.9500
C16 C17 1.376(4)
C16 H16 0.9500
C17 C18 1.381(3)
C17 H17 0.9500
C18 H18 0.9500
C19 C20 1.385(3)
C19 C24 1.396(3)
C20 C21 1.384(4)
C20 H20 0.9500
C21 C22 1.384(4)
C21 H21 0.9500
C22 C23 1.371(4)
C22 H22 0.9500
C23 C24 1.387(4)
C23 H23 0.9500
C24 H24 0.9500
C25 C26 1.384(4)
C25 C30 1.394(4)
C26 C27 1.388(4)
C26 H26 0.9500
C27 C28 1.383(5)
C27 H27 0.9500
C28 C29 1.375(4)
C28 H28 0.9500
C29 C30 1.381(4)
C29 H29 0.9500
C30 H30 0.9500
C31 C32 1.383(4)
C31 C36 1.394(4)
C32 C33 1.392(4)
C32 H32 0.9500
C33 C34 1.370(5)
C33 H33 0.9500
C34 C35 1.379(5)
C34 H34 0.9500
C35 C36 1.381(4)
C35 H35 0.9500
C36 H36 0.9500

loop_
_geom_torsion_atom_site_label_1
_geom_torsion_atom_site_label_2
_geom_torsion_atom_site_label_3
_geom_torsion_atom_site_label_4
_geom_torsion
N1 Ru1 P1 C1 -107.19(11)
N2 Ru1 P1 C1 150.00(11)
Cl1 Ru1 P1 C1 43.98(9)
P2 Ru1 P1 C1 40.2(2)
N1 Ru1 P1 C13 13.29(11)
N2 Ru1 P1 C13 -89.52(11)
Cl1 Ru1 P1 C13 164.46(8)
P2 Ru1 P1 C13 160.73(19)
N1 Ru1 P1 C7 130.72(11)
N2 Ru1 P1 C7 27.92(11)
Cl1 Ru1 P1 C7 -78.10(8)
P2 Ru1 P1 C7 -81.8(2)
N1 Ru1 P2 C19 108.87(11)
N2 Ru1 P2 C19 -148.44(11)
Cl1 Ru1 P2 C19 -42.29(9)
P1 Ru1 P2 C19 -38.6(2)
N1 Ru1 P2 C31 -12.25(12)
N2 Ru1 P2 C31 90.44(11)
Cl1 Ru1 P2 C31 -163.41(9)
P1 Ru1 P2 C31 -159.69(19)
N1 Ru1 P2 C25 -130.26(11)
N2 Ru1 P2 C25 -27.57(11)
Cl1 Ru1 P2 C25 78.58(9)
P1 Ru1 P2 C25 82.3(2)
N2 Ru1 N1 O1 84(12)
Cl1 Ru1 N1 O1 -94(12)
P1 Ru1 N1 O1 -9(12)
P2 Ru1 N1 O1 175(100)
N1 Ru1 N2 O2 3.2(3)
Cl1 Ru1 N2 O2 -177.8(2)
P1 Ru1 N2 O2 96.6(3)
P2 Ru1 N2 O2 -89.9(3)
C13 P1 C1 C6 -87.3(2)
C7 P1 C1 C6 158.9(2)
Ru1 P1 C1 C6 35.3(2)
C13 P1 C1 C2 87.0(2)
C7 P1 C1 C2 -26.7(2)
Ru1 P1 C1 C2 -150.37(19)
C6 C1 C2 C3 0.7(4)
P1 C1 C2 C3 -173.6(2)
C1 C2 C3 C4 -0.5(5)
C2 C3 C4 C5 -0.1(5)
C3 C4 C5 C6 0.5(5)
C2 C1 C6 C5 -0.4(4)
P1 C1 C6 C5 174.0(2)
C4 C5 C6 C1 -0.2(4)
C1 P1 C7 C8 124.1(2)
C13 P1 C7 C8 11.0(2)
Ru1 P1 C7 C8 -108.34(18)
C1 P1 C7 C12 -59.7(2)
C13 P1 C7 C12 -172.76(18)
Ru1 P1 C7 C12 67.89(19)
C12 C7 C8 C9 -0.9(3)
P1 C7 C8 C9 175.27(19)
C7 C8 C9 C10 1.5(4)
C8 C9 C10 C11 -0.4(4)
C9 C10 C11 C12 -1.3(4)
C10 C11 C12 C7 1.9(4)
C8 C7 C12 C11 -0.8(4)
P1 C7 C12 C11 -177.1(2)
C1 P1 C13 C18 1.3(2)
C7 P1 C13 C18 115.1(2)
Ru1 P1 C13 C18 -125.47(19)
C1 P1 C13 C14 178.70(19)
C7 P1 C13 C14 -67.4(2)
Ru1 P1 C13 C14 52.0(2)
C18 C13 C14 C15 -1.1(4)
P1 C13 C14 C15 -178.62(19)
C13 C14 C15 C16 1.5(4)
C14 C15 C16 C17 -0.9(4)
C15 C16 C17 C18 -0.2(4)
C16 C17 C18 C13 0.7(4)
C14 C13 C18 C17 0.0(4)
P1 C13 C18 C17 177.43(19)
C31 P2 C19 C20 86.3(2)
C25 P2 C19 C20 -160.74(19)
Ru1 P2 C19 C20 -37.3(2)
C31 P2 C19 C24 -91.8(2)
C25 P2 C19 C24 21.2(2)
Ru1 P2 C19 C24 144.57(17)
C24 C19 C20 C21 0.3(4)
P2 C19 C20 C21 -177.8(2)
C19 C20 C21 C22 -0.5(4)
C20 C21 C22 C23 0.5(4)
C21 C22 C23 C24 -0.2(4)
C22 C23 C24 C19 0.0(4)
C20 C19 C24 C23 0.0(4)
P2 C19 C24 C23 178.11(19)
C19 P2 C25 C26 -101.3(2)
C31 P2 C25 C26 11.7(3)
Ru1 P2 C25 C26 132.7(2)
C19 P2 C25 C30 77.1(2)
C31 P2 C25 C30 -169.8(2)
Ru1 P2 C25 C30 -48.9(2)
C30 C25 C26 C27 -0.4(4)
P2 C25 C26 C27 178.0(2)
C25 C26 C27 C28 -0.1(5)
C26 C27 C28 C29 0.5(5)
C27 C28 C29 C30 -0.5(5)
C28 C29 C30 C25 0.1(4)
C26 C25 C30 C29 0.4(4)
P2 C25 C30 C29 -178.1(2)
C19 P2 C31 C32 -2.0(2)
C25 P2 C31 C32 -115.0(2)
Ru1 P2 C31 C32 124.10(19)
C19 P2 C31 C36 -178.6(2)
C25 P2 C31 C36 68.4(2)
Ru1 P2 C31 C36 -52.5(2)
C36 C31 C32 C33 -0.7(4)
P2 C31 C32 C33 -177.3(2)
C31 C32 C33 C34 1.0(4)
C32 C33 C34 C35 -0.9(4)
C33 C34 C35 C36 0.4(5)
C34 C35 C36 C31 -0.1(4)
C32 C31 C36 C35 0.3(4)
P2 C31 C36 C35 177.0(2)
